data_7054348
loop_
_publ_author_name
'Sunkari, Sailaja S.'
'Kharediya, Bhagwan'
'Saha, Satyen'
'Elrez, Bahjat'
'Sutter, Jean-Pascal'

_publ_section_title
;
 Chain of dimers to assembly of trimers: temperature and ligand influenced
 formation of novel supramolecular assemblies of Cu(ii) with isomeric
 (aminomethyl) pyridines and azide
;
_journal_issue 8
_journal_name_full 'New Journal of Chemistry'
_journal_page_first 3529
_journal_paper_doi 10.1039/C4NJ00374H
_journal_volume 38
_journal_year 2014
_chemical_formula_moiety 'C12 H16 N10 Ni'
_chemical_formula_sum 'C12 H16 N10 Ni'
_chemical_formula_weight 359.06
_chemical_name_systematic
;
 ?
;
_space_group_crystal_system monoclinic
_space_group_IT_number 14
_space_group_name_Hall '-P 2ybc'
_space_group_name_H-M_alt 'P 1 21/c 1'
_symmetry_space_group_name_Hall '-P 2ybc'
_symmetry_space_group_name_H-M 'P 1 21/c 1'
_atom_sites_solution_hydrogens geom
_atom_sites_solution_primary direct
_audit_creation_method SHELXL-2014
_cell_angle_alpha 90
_cell_angle_beta 94.504(3)
_cell_angle_gamma 90
_cell_formula_units_Z 2
_cell_length_a 8.6717(2)
_cell_length_b 9.0238(2)
_cell_length_c 9.3952(3)
_cell_measurement_reflns_used 1795
_cell_measurement_temperature 298(2)
_cell_measurement_theta_max 32.2550
_cell_measurement_theta_min 3.1090
_cell_volume 732.92(3)
_computing_cell_refinement
;
CrysAlisPro, Agilent Technologies,
Version 1.171.36.32 (release 02-08-2013 CrysAlis171 .NET)
(compiled Aug  2 2013,16:46:58)
;
_computing_data_collection
;
CrysAlisPro, Agilent Technologies,
Version 1.171.36.32 (release 02-08-2013 CrysAlis171 .NET)
(compiled Aug  2 2013,16:46:58)
;
_computing_data_reduction
;
CrysAlisPro, Agilent Technologies,
Version 1.171.36.32 (release 02-08-2013 CrysAlis171 .NET)
(compiled Aug  2 2013,16:46:58)
;
_computing_molecular_graphics ORTEP-III
_computing_publication_material 'SHELXL-2014 (Sheldrick, 2014)'
_computing_structure_refinement 'SHELXL-2014 (Sheldrick, 2014)'
_computing_structure_solution 'SHELXS-2014 (Sheldrick, 2014)'
_diffrn_ambient_temperature 298(2)
_diffrn_detector_area_resol_mean 16.0938
_diffrn_measured_fraction_theta_full 0.995
_diffrn_measured_fraction_theta_max 0.995
_diffrn_measurement_device_type 'Xcalibur, Eos'
_diffrn_measurement_method '\w scans'
_diffrn_radiation_type MoK\a
_diffrn_radiation_wavelength 0.71073
_diffrn_reflns_av_R_equivalents 0.0158
_diffrn_reflns_av_unetI/netI 0.0225
_diffrn_reflns_Laue_measured_fraction_full 0.995
_diffrn_reflns_Laue_measured_fraction_max 0.995
_diffrn_reflns_limit_h_max 9
_diffrn_reflns_limit_h_min -10
_diffrn_reflns_limit_k_max 11
_diffrn_reflns_limit_k_min -9
_diffrn_reflns_limit_l_max 11
_diffrn_reflns_limit_l_min -11
_diffrn_reflns_number 3075
_diffrn_reflns_point_group_measured_fraction_full 0.995
_diffrn_reflns_point_group_measured_fraction_max 0.995
_diffrn_reflns_theta_full 25.000
_diffrn_reflns_theta_max 26.361
_diffrn_reflns_theta_min 2.356
_diffrn_source 'Enhance (Mo) X-ray Source'
_exptl_absorpt_coefficient_mu 1.341
_exptl_absorpt_correction_T_max 1.00000
_exptl_absorpt_correction_T_min 0.90372
_exptl_absorpt_correction_type multi-scan
_exptl_absorpt_process_details
;
CrysAlisPro, Agilent Technologies,
Version 1.171.36.32 (release 02-08-2013 CrysAlis171 .NET)
(compiled Aug  2 2013,16:46:58)
Empirical absorption correction using spherical harmonics,
 implemented in SCALE3 ABSPACK scaling algorithm.
;
_exptl_crystal_colour blue
_exptl_crystal_density_diffrn 1.627
_exptl_crystal_description block
_exptl_crystal_F_000 372
_exptl_crystal_size_max 0.350
_exptl_crystal_size_mid 0.300
_exptl_crystal_size_min 0.250
_refine_diff_density_max 0.212
_refine_diff_density_min -0.244
_refine_diff_density_rms 0.048
_refine_ls_extinction_method none
_refine_ls_goodness_of_fit_ref 1.052
_refine_ls_hydrogen_treatment constr
_refine_ls_matrix_type full
_refine_ls_number_parameters 106
_refine_ls_number_reflns 1488
_refine_ls_number_restraints 0
_refine_ls_restrained_S_all 1.052
_refine_ls_R_factor_all 0.0270
_refine_ls_R_factor_gt 0.0226
_refine_ls_shift/su_max 0.000
_refine_ls_shift/su_mean 0.000
_refine_ls_structure_factor_coef Fsqd
_refine_ls_weighting_details 'w=1/[\s^2^(Fo^2^)+(0.0265P)^2^+0.2719P] where P=(Fo^2^+2Fc^2^)/3'
_refine_ls_weighting_scheme calc
_refine_ls_wR_factor_gt 0.0561
_refine_ls_wR_factor_ref 0.0584
_reflns_Friedel_coverage 0.000
_reflns_number_gt 1325
_reflns_number_total 1488
_reflns_threshold_expression 'I > 2\s(I)'
_cod_duplicate_entry 7054186
_cod_data_source_file c4nj00374h2.cif
_cod_data_source_block compd1
_cod_depositor_comments
;
The following automatic conversions were performed:

'_atom_sites_solution_primary' value 'DIRECT' changed to 'direct'
according to
/usr/data/users/saulius/crontab/automatic-downloads/current/RSC/lib/dictionaries/cif_core.dic
dictionary named 'cif_core.dic' version 2.4.2 from
2011-04-26.

'_geom_bond_publ_flag' value 'Y' changed to 'y'
according to
/usr/data/users/saulius/crontab/automatic-downloads/current/RSC/lib/dictionaries/cif_core.dic
dictionary named 'cif_core.dic' version 2.4.2 from 2011-04-26 (6
times).

'_geom_angle_publ_flag' value 'Y' changed to 'y' according
to
/usr/data/users/saulius/crontab/automatic-downloads/current/RSC/lib/dictionaries/cif_core.dic
dictionary named 'cif_core.dic' version 2.4.2 from 2011-04-26 (15
times).

Automatic conversion script
Id: cif_fix_values 2281 2013-09-26 08:29:07Z andrius 
;
_cod_original_cell_volume 732.91(4)
_cod_database_code 7054348
_shelx_space_group_comment
;
The symmetry employed for this shelxl refinement is uniquely defined
by the following loop, which should always be used as a source of
symmetry information in preference to the above space-group names.
They are only intended as comments.
;
_shelx_estimated_absorpt_t_min 0.651
_shelx_estimated_absorpt_t_max 0.730
_shelxl_version_number 2014-3

loop_
_space_group_symop_operation_xyz
'x, y, z'
'-x, y+1/2, -z+1/2'
'-x, -y, -z'
'x, -y-1/2, z-1/2'

loop_
_atom_site_label
_atom_site_type_symbol
_atom_site_fract_x
_atom_site_fract_y
_atom_site_fract_z
_atom_site_U_iso_or_equiv
_atom_site_adp_type
_atom_site_occupancy
_atom_site_site_symmetry_order
_atom_site_calc_flag
_atom_site_refinement_flags_posn
_atom_site_refinement_flags_adp
_atom_site_refinement_flags_occupancy
Ni1 Ni 0.5000 0.0000 0.5000 0.01968(10) Uani 1 2 d S . P
N1 N 0.72607(15) 0.04238(15) 0.58193(14) 0.0215(3) Uani 1 1 d . . .
N2 N 0.58529(16) 0.10128(15) 0.32345(15) 0.0254(3) Uani 1 1 d . . .
H2A H 0.6201 0.0331 0.2655 0.030 Uiso 1 1 calc R U .
H2B H 0.5105 0.1524 0.2753 0.030 Uiso 1 1 calc R U .
N3 N 0.42583(18) 0.21187(16) 0.57787(16) 0.0307(3) Uani 1 1 d . . .
N4 N 0.36223(16) 0.30232(16) 0.50355(15) 0.0281(3) Uani 1 1 d . . .
N5 N 0.2979(2) 0.3931(2) 0.4342(2) 0.0560(5) Uani 1 1 d . . .
C1 C 0.80072(19) 0.14045(17) 0.50510(18) 0.0237(3) Uani 1 1 d . . .
C2 C 0.95168(19) 0.18394(18) 0.54423(19) 0.0288(4) Uani 1 1 d . . .
H2 H 1.0008 0.2527 0.4895 0.035 Uiso 1 1 calc R U .
C3 C 1.0276(2) 0.12432(19) 0.6646(2) 0.0310(4) Uani 1 1 d . . .
H3 H 1.1286 0.1525 0.6927 0.037 Uiso 1 1 calc R U .
C4 C 0.9521(2) 0.02210(18) 0.7434(2) 0.0302(4) Uani 1 1 d . . .
H4 H 1.0015 -0.0200 0.8251 0.036 Uiso 1 1 calc R U .
C5 C 0.8020(2) -0.01648(17) 0.69866(18) 0.0263(4) Uani 1 1 d . . .
H5 H 0.7515 -0.0860 0.7514 0.032 Uiso 1 1 calc R U .
C6 C 0.7120(2) 0.20130(19) 0.37464(19) 0.0296(4) Uani 1 1 d . . .
H6A H 0.6696 0.2973 0.3967 0.035 Uiso 1 1 calc R U .
H6B H 0.7816 0.2150 0.2997 0.035 Uiso 1 1 calc R U .

loop_
_atom_site_aniso_label
_atom_site_aniso_U_11
_atom_site_aniso_U_22
_atom_site_aniso_U_33
_atom_site_aniso_U_23
_atom_site_aniso_U_13
_atom_site_aniso_U_12
Ni1 0.01883(16) 0.02064(16) 0.01906(16) 0.00239(11) -0.00176(11) -0.00227(10)
N1 0.0208(7) 0.0210(6) 0.0225(7) 0.0010(5) -0.0007(5) -0.0008(5)
N2 0.0256(7) 0.0273(7) 0.0227(7) 0.0044(6) -0.0018(6) -0.0011(5)
N3 0.0366(8) 0.0269(7) 0.0278(8) -0.0019(6) -0.0035(6) 0.0031(6)
N4 0.0287(8) 0.0319(8) 0.0233(7) -0.0045(6) 0.0003(6) -0.0014(6)
N5 0.0669(13) 0.0534(11) 0.0454(11) 0.0106(9) -0.0115(10) 0.0171(10)
C1 0.0242(8) 0.0215(7) 0.0254(8) -0.0011(6) 0.0027(6) -0.0009(6)
C2 0.0268(9) 0.0255(8) 0.0344(9) -0.0030(7) 0.0044(7) -0.0046(7)
C3 0.0218(8) 0.0304(9) 0.0399(10) -0.0102(8) -0.0028(7) 0.0002(7)
C4 0.0297(9) 0.0288(9) 0.0306(9) -0.0039(7) -0.0078(7) 0.0068(7)
C5 0.0300(9) 0.0243(8) 0.0241(8) 0.0016(7) -0.0002(7) 0.0014(7)
C6 0.0281(9) 0.0302(8) 0.0302(9) 0.0090(7) 0.0009(7) -0.0053(7)

loop_
_atom_type_symbol
_atom_type_description
_atom_type_scat_dispersion_real
_atom_type_scat_dispersion_imag
_atom_type_scat_source
C C 0.0033 0.0016 'International Tables Vol C Tables 4.2.6.8 and 6.1.1.4'
H H 0.0000 0.0000 'International Tables Vol C Tables 4.2.6.8 and 6.1.1.4'
N N 0.0061 0.0033 'International Tables Vol C Tables 4.2.6.8 and 6.1.1.4'
Ni Ni 0.3393 1.1124 'International Tables Vol C Tables 4.2.6.8 and 6.1.1.4'

loop_
_geom_angle_atom_site_label_1
_geom_angle_atom_site_label_2
_geom_angle_atom_site_label_3
_geom_angle
_geom_angle_site_symmetry_1
_geom_angle_site_symmetry_3
_geom_angle_publ_flag
N2 Ni1 N2 180.00(7) . 3_656 y
N2 Ni1 N1 80.26(5) . . y
N2 Ni1 N1 99.74(5) 3_656 . y
N2 Ni1 N1 99.74(5) . 3_656 y
N2 Ni1 N1 80.26(5) 3_656 3_656 y
N1 Ni1 N1 180.0 . 3_656 y
N2 Ni1 N3 90.87(6) . . y
N2 Ni1 N3 89.13(6) 3_656 . y
N1 Ni1 N3 90.51(5) . . y
N1 Ni1 N3 89.49(5) 3_656 . y
N2 Ni1 N3 89.13(6) . 3_656 y
N2 Ni1 N3 90.87(6) 3_656 3_656 y
N1 Ni1 N3 89.49(5) . 3_656 y
N1 Ni1 N3 90.51(5) 3_656 3_656 y
N3 Ni1 N3 180.00(8) . 3_656 y
C1 N1 C5 118.29(14) . . ?
C1 N1 Ni1 113.72(10) . . ?
C5 N1 Ni1 127.99(11) . . ?
C6 N2 Ni1 108.16(10) . . ?
C6 N2 H2A 110.1 . . ?
Ni1 N2 H2A 110.1 . . ?
C6 N2 H2B 110.1 . . ?
Ni1 N2 H2B 110.1 . . ?
H2A N2 H2B 108.4 . . ?
N4 N3 Ni1 123.23(12) . . ?
N5 N4 N3 177.89(19) . . ?
N1 C1 C2 121.95(15) . . ?
N1 C1 C6 116.34(14) . . ?
C2 C1 C6 121.71(15) . . ?
C3 C2 C1 119.25(16) . . ?
C3 C2 H2 120.4 . . ?
C1 C2 H2 120.4 . . ?
C2 C3 C4 119.12(16) . . ?
C2 C3 H3 120.4 . . ?
C4 C3 H3 120.4 . . ?
C3 C4 C5 118.77(16) . . ?
C3 C4 H4 120.6 . . ?
C5 C4 H4 120.6 . . ?
N1 C5 C4 122.60(16) . . ?
N1 C5 H5 118.7 . . ?
C4 C5 H5 118.7 . . ?
N2 C6 C1 111.36(13) . . ?
N2 C6 H6A 109.4 . . ?
C1 C6 H6A 109.4 . . ?
N2 C6 H6B 109.4 . . ?
C1 C6 H6B 109.4 . . ?
H6A C6 H6B 108.0 . . ?

loop_
_geom_bond_atom_site_label_1
_geom_bond_atom_site_label_2
_geom_bond_distance
_geom_bond_site_symmetry_2
_geom_bond_publ_flag
Ni1 N2 2.0800(13) . y
Ni1 N2 2.0800(13) 3_656 y
Ni1 N1 2.0845(13) . y
Ni1 N1 2.0845(13) 3_656 y
Ni1 N3 2.1629(14) . y
Ni1 N3 2.1629(14) 3_656 y
N1 C1 1.340(2) . ?
N1 C5 1.344(2) . ?
N2 C6 1.473(2) . ?
N2 H2A 0.8900 . ?
N2 H2B 0.8900 . ?
N3 N4 1.182(2) . ?
N4 N5 1.162(2) . ?
C1 C2 1.388(2) . ?
C1 C6 1.499(2) . ?
C2 C3 1.373(2) . ?
C2 H2 0.9300 . ?
C3 C4 1.379(3) . ?
C3 H3 0.9300 . ?
C4 C5 1.381(2) . ?
C4 H4 0.9300 . ?
C5 H5 0.9300 . ?
C6 H6A 0.9700 . ?
C6 H6B 0.9700 . ?
